data_7221650
loop_
_publ_author_name
'Sadovnikov, S. I.'
'Gusev, A. I.'
'Rempel, A. A.'

_publ_section_title
;
 An in situ high-temperature scanning electron microscopy study of
 acanthite-argentite phase transformation in nanocrystalline silver
 sulfide powder.
;
_journal_issue 32
_journal_name_full 'Physical chemistry chemical physics : PCCP'
_journal_page_first 20495
_journal_page_last 20501
_journal_paper_doi 10.1039/c5cp02499d
_journal_volume 17
_journal_year 2015
_chemical_compound_source
;
Institute of Solid State Chemistry, Ekaterinburg (Russia)  
;
_chemical_formula_analytical 'Ag2 S'
_chemical_formula_moiety 'Ag2 S'
_chemical_formula_structural 'S2 Ag4'
_chemical_formula_sum 'Ag2 S'
_chemical_formula_weight 247.795
_chemical_name_common Argentite
_chemical_name_mineral Argentite
_chemical_name_systematic 'Silver sulfide'
_space_group_crystal_system cubic
_space_group_IT_number 229
_space_group_name_H-M_alt 'I m -3 m'
_symmetry_cell_setting cubic
_symmetry_Int_Tables_number 229
_symmetry_space_group_name_Hall '-I 4 2 3'
_symmetry_space_group_name_H-M 'I m -3 m'
_audit_creation_date '14.07.2015 12:16:14'
_audit_creation_method
;
Generated by PHILIPS XPert Plus 1.0. Program for Crystallography and 
Rietveld analysis Philips Analytical B. V. 
(C) 1999 Koninklijke Philips Electronics N. V.
;
_audit_update_record
;
2015-07-14 deposited with the CCDC.
2015-07-15 downloaded from the CCDC.
;
_cell_angle_alpha 90
_cell_angle_beta 90
_cell_angle_gamma 90
_cell_formula_units_Z 2
_cell_length_a 4.874100
_cell_length_b 4.874100
_cell_length_c 4.874100
_cell_measurement_temperature 503
_cell_volume 115.793
_diffrn_ambient_temperature 503
_diffrn_measurement_device_type 'PHILIPS XPERT-PRO'
_diffrn_radiation_probe x-ray
_diffrn_radiation_type 'Cu K\a'
_diffrn_radiation_wavelength 1.54188
_diffrn_reflns_av_R_equivalents 0.000754
_diffrn_reflns_limit_h_max 4
_diffrn_reflns_limit_h_min 0
_diffrn_reflns_limit_k_max 4
_diffrn_reflns_limit_k_min 0
_diffrn_reflns_limit_l_max 4
_diffrn_reflns_limit_l_min 1
_diffrn_reflns_number 2384
_diffrn_reflns_theta_max 81.970
_diffrn_reflns_theta_min 20.012
_diffrn_source_target Cu
_exptl_absorpt_coefficient_mu 140
_exptl_crystal_colour black
_exptl_crystal_density_diffrn 7.11
_exptl_crystal_density_method 'not measured'
_exptl_crystal_description powder
_exptl_crystal_F_000 220
_pd_calc_method 'Rietveld Refinement'
_pd_char_colour black
_pd_meas_2theta_range_inc 0.026
_pd_meas_2theta_range_max 81.970
_pd_meas_2theta_range_min 20.012
_pd_meas_number_of_points 2384
_pd_proc_2theta_range_inc 0.026
_pd_proc_2theta_range_max 81.970
_pd_proc_2theta_range_min 20.012
_pd_proc_info_datetime 2015-04-21T14:40
_pd_proc_ls_prof_R_factor 0.01645
_pd_proc_ls_prof_wR_expected 0.01405
_pd_proc_ls_prof_wR_factor 0.02071
_pd_proc_number_of_points 2384
_pd_spec_mounting powder
_pd_spec_mount_mode reflection
_refine_ls_goodness_of_fit_all 1.872
_refine_ls_goodness_of_fit_ref 1.872
_refine_ls_number_parameters 28
_refine_ls_number_reflns 16
_refine_ls_number_restraints 0
_refine_ls_restrained_S_all 0.00986
_refine_ls_R_factor_gt 0.00754
_refine_ls_R_I_factor 0.00754
_refine_ls_shift/su_max 0.002
_refine_ls_shift/su_mean 0.000
_refine_ls_wR_factor_ref 0.02071
_reflns_d_resolution_high 1.217
_reflns_d_resolution_low 3.461
_reflns_limit_h_max 2
_reflns_limit_h_min 0
_reflns_limit_k_max 2
_reflns_limit_k_min 0
_reflns_limit_l_max 4
_reflns_limit_l_min 1
_reflns_number_observed 16
_reflns_number_total 8
_cod_data_source_file c5cp02499d3.cif
_cod_data_source_block Im-3m
_cod_depositor_comments
;
The following automatic conversions were performed:

'_symmetry_cell_setting' value 'Cubic' changed to 'cubic' according
to
/usr/data/users/saulius/crontab/automatic-downloads/rss-feeds/RSC/lib/dictionaries/cif_core.dic
dictionary named 'cif_core.dic' version 2.4.2 from 2011-04-26.

Automatic conversion script
Id: cif_fix_values 3271 2015-04-21 07:52:19Z andrius 

 Adding full bibliography for 7221650.cif.
;
_cod_original_sg_symbol_H-M Im-3m
_cod_database_code 7221650

loop_
_symmetry_equiv_pos_as_xyz
' X,  Y,  Z'
'-Y,  X,  Z'
'-X, -Y,  Z'
' Y, -X,  Z'
' X, -Z,  Y'
' X, -Y, -Z'
' X,  Z, -Y'
' Z,  Y, -X'
'-X,  Y, -Z'
'-Z,  Y,  X'
' Z,  X,  Y'
' Y,  Z,  X'
'-Y, -Z,  X'
' Z, -X, -Y'
'-Y,  Z, -X'
'-Z, -X,  Y'
'-Z,  X, -Y'
' Y, -Z, -X'
' Y,  X, -Z'
'-Y, -X, -Z'
'-X,  Z,  Y'
'-X, -Z, -Y'
' Z, -Y,  X'
'-Z, -Y, -X'
'-X, -Y, -Z'
' Y, -X, -Z'
' X,  Y, -Z'
'-Y,  X, -Z'
'-X,  Z, -Y'
'-X,  Y,  Z'
'-X, -Z,  Y'
'-Z, -Y,  X'
' X, -Y,  Z'
' Z, -Y, -X'
'-Z, -X, -Y'
'-Y, -Z, -X'
' Y,  Z, -X'
'-Z,  X,  Y'
' Y, -Z,  X'
' Z,  X, -Y'
' Z, -X,  Y'
'-Y,  Z,  X'
'-Y, -X,  Z'
' Y,  X,  Z'
' X, -Z, -Y'
' X,  Z,  Y'
'-Z,  Y, -X'
' Z,  Y,  X'
' X+1/2,  Y+1/2,  Z+1/2'
'-Y+1/2,  X+1/2,  Z+1/2'
'-X+1/2, -Y+1/2,  Z+1/2'
' Y+1/2, -X+1/2,  Z+1/2'
' X+1/2, -Z+1/2,  Y+1/2'
' X+1/2, -Y+1/2, -Z+1/2'
' X+1/2,  Z+1/2, -Y+1/2'
' Z+1/2,  Y+1/2, -X+1/2'
'-X+1/2,  Y+1/2, -Z+1/2'
'-Z+1/2,  Y+1/2,  X+1/2'
' Z+1/2,  X+1/2,  Y+1/2'
' Y+1/2,  Z+1/2,  X+1/2'
'-Y+1/2, -Z+1/2,  X+1/2'
' Z+1/2, -X+1/2, -Y+1/2'
'-Y+1/2,  Z+1/2, -X+1/2'
'-Z+1/2, -X+1/2,  Y+1/2'
'-Z+1/2,  X+1/2, -Y+1/2'
' Y+1/2, -Z+1/2, -X+1/2'
' Y+1/2,  X+1/2, -Z+1/2'
'-Y+1/2, -X+1/2, -Z+1/2'
'-X+1/2,  Z+1/2,  Y+1/2'
'-X+1/2, -Z+1/2, -Y+1/2'
' Z+1/2, -Y+1/2,  X+1/2'
'-Z+1/2, -Y+1/2, -X+1/2'
'-X+1/2, -Y+1/2, -Z+1/2'
' Y+1/2, -X+1/2, -Z+1/2'
' X+1/2,  Y+1/2, -Z+1/2'
'-Y+1/2,  X+1/2, -Z+1/2'
'-X+1/2,  Z+1/2, -Y+1/2'
'-X+1/2,  Y+1/2,  Z+1/2'
'-X+1/2, -Z+1/2,  Y+1/2'
'-Z+1/2, -Y+1/2,  X+1/2'
' X+1/2, -Y+1/2,  Z+1/2'
' Z+1/2, -Y+1/2, -X+1/2'
'-Z+1/2, -X+1/2, -Y+1/2'
'-Y+1/2, -Z+1/2, -X+1/2'
' Y+1/2,  Z+1/2, -X+1/2'
'-Z+1/2,  X+1/2,  Y+1/2'
' Y+1/2, -Z+1/2,  X+1/2'
' Z+1/2,  X+1/2, -Y+1/2'
' Z+1/2, -X+1/2,  Y+1/2'
'-Y+1/2,  Z+1/2,  X+1/2'
'-Y+1/2, -X+1/2,  Z+1/2'
' Y+1/2,  X+1/2,  Z+1/2'
' X+1/2, -Z+1/2, -Y+1/2'
' X+1/2,  Z+1/2,  Y+1/2'
'-Z+1/2,  Y+1/2, -X+1/2'
' Z+1/2,  Y+1/2,  X+1/2'

loop_
_atom_site_label
_atom_site_type_symbol
_atom_site_fract_x
_atom_site_fract_y
_atom_site_fract_z
_atom_site_U_iso_or_equiv
_atom_site_thermal_displace_type
_atom_site_occupancy
_atom_site_symmetry_multiplicity
_atom_site_Wyckoff_symbol
S S 0.000000 0.000000 0.000000 0.50 Uiso 1.000000 2 a
Ag1 AG 0.000000 0.500000 0.500000 0.50 Uiso 0.097870 6 b
Ag2 AG 0.000000 0.330650 0.412270 0.50 Uiso 0.071100 48 j

loop_
_atom_type_symbol
_atom_type_description
_atom_type_scat_dispersion_real
_atom_type_scat_dispersion_imag
_atom_type_scat_source
S S 0.1246 0.1234 'International Tables Vol C Tables 4.2.6.8 and 6.1.1.4'
Ag Ag -0.8971 1.1015 'International Tables Vol C Tables 4.2.6.8 and 6.1.1.4'

loop_
_geom_angle_atom_site_label_1
_geom_angle_atom_site_label_2
_geom_angle_atom_site_label_3
_geom_angle
Ag1 S Ag1 180
Ag1 S Ag1 90
Ag1 S Ag2 90
Ag1 S Ag2 20.88
Ag1 S Ag2 159.12
Ag1 S Ag2 141.27
Ag1 S Ag2 80.56
Ag1 S Ag2 38.77
Ag1 S Ag2 99.44
Ag1 S Ag2 128.73
Ag1 S Ag2 71.55
Ag1 S Ag2 51.27
Ag1 S Ag2 108.45
S Ag1 S 180
S Ag1 Ag1 90
S Ag1 Ag2 90
S Ag1 Ag2 75.14
S Ag1 Ag2 104.86
S Ag1 Ag2 123.08
S Ag1 Ag2 73.93
S Ag1 Ag2 67.67
S Ag1 Ag2 56.92
S Ag1 Ag2 112.33
S Ag1 Ag2 106.07
S Ag2 S 109.02
S Ag2 Ag1 156.12
S Ag2 Ag1 76.79
S Ag2 Ag1 61.06
S Ag2 Ag1 157.34
S Ag2 Ag1 66.13
S Ag2 Ag1 69.12
S Ag2 Ag1 51.53
S Ag2 Ag1 156.94
S Ag2 Ag1 91.80
S Ag2 Ag1 75.81
S Ag2 Ag1 105.30
S Ag2 Ag2 156.12
S Ag2 Ag2 55.01
S Ag2 Ag2 59.61
S Ag2 Ag2 55.38
S Ag2 Ag2 160.09
S Ag2 Ag2 89.38
S Ag2 Ag2 74.31
S Ag2 Ag2 65.14
S Ag2 Ag2 134.94
S Ag2 Ag2 74.12
S Ag2 Ag2 111.12
S Ag2 Ag2 158.88
S Ag2 Ag2 83.73
S Ag2 Ag2 173.73
S Ag2 Ag2 55.74
S Ag2 Ag2 80.82
S Ag2 Ag2 56.52
S Ag2 Ag2 61.78
S Ag2 Ag2 137.74
S Ag2 Ag2 61.68
S Ag2 Ag2 128.73
S Ag2 Ag2 141.27
S Ag2 Ag2 81.94
S Ag2 Ag2 68.59
S Ag2 Ag2 63.74
S Ag2 Ag2 59.17
S Ag2 Ag2 153.47
S Ag2 Ag2 81.94
S Ag2 Ag2 69.12
S Ag2 Ag2 54.01
S Ag2 Ag2 157.72
S Ag2 Ag2 160.22
S Ag2 Ag2 86.23
S Ag2 Ag2 63.64
S Ag2 Ag2 56.69
S Ag2 Ag2 102.76
S Ag2 Ag2 60.02
S Ag2 Ag2 101.66
S Ag2 Ag2 84.98
S Ag2 Ag2 139.62
S Ag2 Ag2 71.94
S Ag2 Ag2 130.98
S Ag2 Ag2 84.98
S Ag2 Ag2 54.36
S Ag2 Ag2 56.69
S Ag2 Ag2 135.62
S Ag2 Ag2 126.93
S Ag2 Ag2 86.23
S Ag2 Ag2 120.15
S Ag2 Ag2 71.94
S Ag2 Ag2 75.40
S Ag2 Ag2 83.81
S Ag2 Ag2 70.14
S Ag2 Ag2 54.71
S Ag2 Ag2 164.85
S Ag2 Ag2 77.14
S Ag2 Ag2 56.99
S Ag2 Ag2 116.00
S Ag2 Ag2 79.87
S Ag2 Ag2 140.95
S Ag2 Ag2 96.90
S Ag2 S 138.24

loop_
_geom_bond_atom_site_label_1
_geom_bond_atom_site_label_2
_geom_bond_distance
S Ag1 2.4371
S Ag2 2.5759
S Ag2 2.6083
Ag1 Ag1 2.4371
Ag1 Ag2 0.9296
Ag1 Ag2 1.6674
Ag1 Ag2 2.9529
Ag1 Ag2 2.9812
Ag1 Ag2 2.1724
Ag2 Ag2 1.8592
Ag2 Ag2 3.0099
Ag2 Ag2 2.6064
Ag2 Ag2 2.9834
Ag2 Ag2 2.2411
Ag2 Ag2 2.8645
Ag2 Ag2 1.5053
Ag2 Ag2 1.3147
Ag2 Ag2 0.5628
Ag2 Ag2 1.7721
Ag2 Ag2 2.9569
Ag2 Ag2 0.9919
Ag2 Ag2 2.8418
Ag2 Ag2 2.5110
Ag2 Ag2 1.6509
Ag2 Ag2 0.8552
Ag2 Ag2 2.4343
Ag2 Ag2 1.9659
Ag2 Ag2 2.2792
Ag2 Ag2 2.7022
Ag2 Ag2 2.2792

loop_
_pd_peak_id
_pd_peak_2theta_centroid
_pd_peak_d_spacing
_pd_peak_pk_height
_pd_peak_width_2theta
PK1 25.717 3.461 5037.8 0.1193
PK3 36.739 2.444 11189.7 0.1136
PK5 45.437 1.995 7500.5 0.1086
PK7 52.990 1.727 1500.0 0.1037
PK9 59.856 1.544 246.1 0.0988
PK11 66.273 1.409 98.8 0.0936
PK13 72.390 1.304 273.5 0.0880
PK15 78.306 1.220 526.7 0.0817
